data_4102426
loop_
_publ_author_name
'Radu Custelcean'
'Aurelien Bock'
'Bruce A. Moyer'

_publ_contact_author_email custelceanr@ornl.gov
_publ_contact_author_name 'Radu Custelcean'
_publ_section_title
;
 Selectivity Principles in Anion Separation by Crystallization of
 Hydrogen-Bonding Capsules
;
_journal_name_full 'Journal of the American Chemical Society'
_journal_page_first 7177
_journal_page_last 7185
_journal_paper_doi 10.1021/ja101354r
_journal_volume 132
_journal_year 2010
_chemical_formula_sum 'C48 H72 Mg N20 O16 S0.35 Se0.65'
_chemical_formula_weight 1272.11
_chemical_name_systematic
; 
 ? 
;
_space_group_IT_number 14
_symmetry_cell_setting monoclinic
_symmetry_space_group_name_Hall '-P 2yn'
_symmetry_space_group_name_H-M 'P 1 21/n 1'
_atom_sites_solution_hydrogens geom
_atom_sites_solution_primary direct
_atom_sites_solution_secondary difmap
_audit_creation_method SHELXL-97
_cell_angle_alpha 90.00
_cell_angle_beta 91.4860(10)
_cell_angle_gamma 90.00
_cell_formula_units_Z 2
_cell_length_a 12.4707(8)
_cell_length_b 18.3638(11)
_cell_length_c 13.0812(8)
_cell_measurement_temperature 173(2)
_cell_volume 2994.7(3)
_computing_structure_refinement 'SHELXL-97 (Sheldrick, 1997)'
_computing_structure_solution 'SHELXS-97 (Sheldrick, 1990)'
_diffrn_ambient_temperature 173(2)
_diffrn_measured_fraction_theta_full 0.998
_diffrn_measured_fraction_theta_max 0.998
_diffrn_radiation_monochromator graphite
_diffrn_radiation_source 'fine-focus sealed tube'
_diffrn_radiation_type MoK\a
_diffrn_radiation_wavelength 0.71073
_diffrn_reflns_av_R_equivalents 0.0383
_diffrn_reflns_av_sigmaI/netI 0.0296
_diffrn_reflns_limit_h_max 16
_diffrn_reflns_limit_h_min -16
_diffrn_reflns_limit_k_max 24
_diffrn_reflns_limit_k_min -24
_diffrn_reflns_limit_l_max 17
_diffrn_reflns_limit_l_min -17
_diffrn_reflns_number 34321
_diffrn_reflns_theta_full 28.33
_diffrn_reflns_theta_max 28.33
_diffrn_reflns_theta_min 1.91
_exptl_absorpt_coefficient_mu 0.520
_exptl_absorpt_correction_T_max 0.9499
_exptl_absorpt_correction_T_min 0.9308
_exptl_absorpt_correction_type multi-scan
_exptl_absorpt_process_details SADABS
_exptl_crystal_density_diffrn 1.411
_exptl_crystal_density_method 'not measured'
_exptl_crystal_F_000 1335
_exptl_crystal_size_max 0.14
_exptl_crystal_size_mid 0.13
_exptl_crystal_size_min 0.10
_refine_diff_density_max 0.460
_refine_diff_density_min -0.202
_refine_diff_density_rms 0.051
_refine_ls_extinction_method none
_refine_ls_goodness_of_fit_ref 1.028
_refine_ls_hydrogen_treatment mixed
_refine_ls_matrix_type full
_refine_ls_number_parameters 434
_refine_ls_number_reflns 7470
_refine_ls_number_restraints 0
_refine_ls_restrained_S_all 1.028
_refine_ls_R_factor_all 0.0549
_refine_ls_R_factor_gt 0.0387
_refine_ls_shift/su_max 0.001
_refine_ls_shift/su_mean 0.000
_refine_ls_structure_factor_coef Fsqd
_refine_ls_weighting_details 'calc w=1/[\s^2^(Fo^2^)+(0.0518P)^2^+0.4930P] where P=(Fo^2^+2Fc^2^)/3'
_refine_ls_weighting_scheme calc
_refine_ls_wR_factor_gt 0.0920
_refine_ls_wR_factor_ref 0.1004
_reflns_number_gt 5749
_reflns_number_total 7470
_reflns_threshold_expression >2sigma(I)
_cod_data_source_file ja101354r_si_003.cif
_cod_data_source_block c:\frames\318\work\p21n
_cod_database_code 4102426

loop_
_symmetry_equiv_pos_as_xyz
'x, y, z'
'-x+1/2, y+1/2, -z+1/2'
'-x, -y, -z'
'x-1/2, -y-1/2, z-1/2'

loop_
_atom_site_label
_atom_site_type_symbol
_atom_site_fract_x
_atom_site_fract_y
_atom_site_fract_z
_atom_site_U_iso_or_equiv
_atom_site_adp_type
_atom_site_occupancy
_atom_site_symmetry_multiplicity
_atom_site_calc_flag
_atom_site_refinement_flags
S1 S 0.5000 0.5000 0.0000 0.02802(10) Uani 0.347(2) 2 d SP
Se1 Se 0.5000 0.5000 0.0000 0.02802(10) Uani 0.653(2) 2 d SP
Mg1 Mg 0.5000 0.0000 0.0000 0.02060(15) Uani 1 2 d S
O1 O 0.72048(8) 0.60065(6) 0.35917(8) 0.0277(2) Uani 1 1 d .
N1 N 0.81191(10) 0.65637(7) -0.00367(10) 0.0258(3) Uani 1 1 d .
C1 C 0.83918(13) 0.67557(9) 0.10303(12) 0.0314(4) Uani 1 1 d .
H1A H 0.7905 0.7147 0.1253 0.038 Uiso 1 1 calc R
H1 H 0.9133 0.6948 0.1068 0.038 Uiso 1 1 calc R
H1O H 0.4169(18) 0.0328(13) 0.176(2) 0.064(7) Uiso 1 1 d .
O2 O 0.90340(9) 0.42497(6) -0.18399(10) 0.0366(3) Uani 1 1 d .
N2 N 0.31648(11) 0.54541(9) 0.40770(12) 0.0406(4) Uani 1 1 d .
C2 C 0.83072(12) 0.61158(10) 0.17560(13) 0.0356(4) Uani 1 1 d .
H2 H 0.8729 0.5702 0.1494 0.043 Uiso 1 1 calc R
H2A H 0.8614 0.6253 0.2434 0.043 Uiso 1 1 calc R
H2O H 0.3262(19) 0.0199(12) 0.1081(17) 0.053(6) Uiso 1 1 d .
O3 O 0.48159(9) 0.78774(6) -0.14596(9) 0.0314(3) Uani 1 1 d .
N3 N 0.66199(13) 0.20070(8) -0.10206(12) 0.0421(4) Uani 1 1 d .
C3 C 0.67226(12) 0.58835(8) 0.27746(12) 0.0259(3) Uani 1 1 d .
H3O H 0.561(2) 0.1377(14) -0.046(2) 0.076(8) Uiso 1 1 d .
O4 O 0.51820(19) 0.42386(13) -0.06419(18) 0.0348(5) Uani 0.50 1 d P
N4 N 0.18220(12) 0.61001(8) -0.26406(12) 0.0383(3) Uani 1 1 d .
C4 C 0.49510(12) 0.57326(9) 0.35548(12) 0.0272(3) Uani 1 1 d .
H4O H 0.5036(18) 0.1386(14) 0.044(2) 0.068(8) Uiso 1 1 d .
O5 O 0.58679(18) 0.55213(13) -0.0085(2) 0.0405(6) Uani 0.50 1 d P
N5 N 0.71925(10) 0.58904(8) 0.18650(11) 0.0349(3) Uani 1 1 d .
H5N H 0.6819 0.5755 0.1317 0.042 Uiso 1 1 calc R
C5 C 0.39207(13) 0.54594(10) 0.33797(14) 0.0360(4) Uani 1 1 d .
H5 H 0.3748 0.5265 0.2723 0.043 Uiso 1 1 calc R
H5O H 0.6659(17) 0.0392(12) 0.1157(16) 0.053(6) Uiso 1 1 d .
O6 O 0.38120(18) 0.52842(13) -0.03900(19) 0.0361(5) Uani 0.50 1 d P
N6 N 0.56447(10) 0.57226(8) 0.27295(11) 0.0326(3) Uani 1 1 d .
H6N H 0.5366 0.5603 0.2128 0.039 Uiso 1 1 calc R
C6 C 0.34091(14) 0.57269(10) 0.49991(14) 0.0392(4) Uani 1 1 d .
H6 H 0.2873 0.5732 0.5502 0.047 Uiso 1 1 calc R
H6O H 0.6394(18) -0.0375(14) 0.1517(19) 0.070(7) Uiso 1 1 d .
O7 O 0.4807(2) 0.47250(13) 0.11912(18) 0.0379(5) Uani 0.50 1 d P
N7 N 0.80002(14) 0.51032(8) -0.11034(13) 0.0441(4) Uani 1 1 d .
H7N H 0.7419 0.5192 -0.0756 0.053 Uiso 1 1 calc R
C7 C 0.44076(14) 0.60007(10) 0.52472(14) 0.0385(4) Uani 1 1 d .
H7 H 0.4557 0.6184 0.5915 0.046 Uiso 1 1 calc R
O8 O 0.39509(9) 0.00949(7) 0.11959(9) 0.0306(3) Uani 1 1 d .
N8 N 0.74916(11) 0.39027(7) -0.10629(11) 0.0354(3) Uani 1 1 d .
H8N H 0.6928 0.4068 -0.0745 0.042 Uiso 1 1 calc R
C8 C 0.51972(13) 0.60087(9) 0.45200(13) 0.0339(4) Uani 1 1 d .
H8 H 0.5890 0.6199 0.4679 0.041 Uiso 1 1 calc R
O9 O 0.50816(9) 0.11234(6) -0.01095(10) 0.0295(3) Uani 1 1 d .
N9 N 0.59437(11) 0.70450(8) -0.07184(13) 0.0375(4) Uani 1 1 d .
H9N H 0.6026 0.6586 -0.0542 0.045 Uiso 1 1 calc R
C9 C 0.90200(13) 0.61667(9) -0.04799(13) 0.0321(4) Uani 1 1 d .
H9A H 0.9353 0.5850 0.0052 0.039 Uiso 1 1 calc R
H9 H 0.9568 0.6522 -0.0693 0.039 Uiso 1 1 calc R
O10 O 0.62045(9) 0.00199(7) 0.10733(9) 0.0288(2) Uani 1 1 d .
N10 N 0.43523(11) 0.66745(7) -0.14428(12) 0.0338(3) Uani 1 1 d .
H10N H 0.4618 0.6233 -0.1369 0.041 Uiso 1 1 calc R
C10 C 0.86912(17) 0.57058(10) -0.13867(14) 0.0415(4) Uani 1 1 d .
H10 H 0.8308 0.6014 -0.1899 0.050 Uiso 1 1 calc R
H10A H 0.9342 0.5510 -0.1707 0.050 Uiso 1 1 calc R
C11 C 0.82348(13) 0.44119(9) -0.13639(12) 0.0297(3) Uani 1 1 d .
C12 C 0.75487(13) 0.31496(9) -0.12153(12) 0.0291(3) Uani 1 1 d .
C13 C 0.66527(15) 0.27338(10) -0.09735(14) 0.0381(4) Uani 1 1 d .
H13 H 0.6028 0.2983 -0.0763 0.046 Uiso 1 1 calc R
C14 C 0.74962(15) 0.16594(10) -0.13284(13) 0.0389(4) Uani 1 1 d .
H14 H 0.7498 0.1142 -0.1339 0.047 Uiso 1 1 calc R
C15 C 0.83970(14) 0.20277(9) -0.16312(14) 0.0380(4) Uani 1 1 d .
H15 H 0.8994 0.1764 -0.1874 0.046 Uiso 1 1 calc R
C16 C 0.84356(13) 0.27802(9) -0.15826(14) 0.0340(4) Uani 1 1 d .
H16 H 0.9051 0.3038 -0.1794 0.041 Uiso 1 1 calc R
C17 C 0.78903(13) 0.72224(9) -0.06480(14) 0.0318(4) Uani 1 1 d .
H17A H 0.7937 0.7098 -0.1382 0.038 Uiso 1 1 calc R
H17 H 0.8450 0.7591 -0.0489 0.038 Uiso 1 1 calc R
C18 C 0.67997(13) 0.75568(9) -0.04658(15) 0.0370(4) Uani 1 1 d .
H18 H 0.6755 0.7702 0.0261 0.044 Uiso 1 1 calc R
H18A H 0.6710 0.8000 -0.0890 0.044 Uiso 1 1 calc R
C19 C 0.50264(12) 0.72464(8) -0.12140(12) 0.0276(3) Uani 1 1 d .
C20 C 0.32775(12) 0.67280(8) -0.17836(12) 0.0274(3) Uani 1 1 d .
C21 C 0.28349(14) 0.61321(9) -0.22991(13) 0.0337(4) Uani 1 1 d .
H21 H 0.3283 0.5724 -0.2414 0.040 Uiso 1 1 calc R
C22 C 0.11938(14) 0.66767(10) -0.24764(14) 0.0366(4) Uani 1 1 d .
H22 H 0.0471 0.6666 -0.2725 0.044 Uiso 1 1 calc R
C23 C 0.15579(13) 0.72848(9) -0.19597(14) 0.0344(4) Uani 1 1 d .
H23 H 0.1086 0.7681 -0.1849 0.041 Uiso 1 1 calc R
C24 C 0.26100(13) 0.73192(9) -0.16015(13) 0.0308(3) Uani 1 1 d .
H24 H 0.2870 0.7735 -0.1241 0.037 Uiso 1 1 calc R

loop_
_atom_site_aniso_label
_atom_site_aniso_U_11
_atom_site_aniso_U_22
_atom_site_aniso_U_33
_atom_site_aniso_U_23
_atom_site_aniso_U_13
_atom_site_aniso_U_12
S1 0.02893(16) 0.03247(17) 0.02250(15) -0.00411(11) -0.00250(10) 0.01056(11)
Se1 0.02893(16) 0.03247(17) 0.02250(15) -0.00411(11) -0.00250(10) 0.01056(11)
Mg1 0.0184(3) 0.0207(3) 0.0226(3) -0.0003(3) 0.0000(3) 0.0002(3)
O1 0.0232(5) 0.0308(6) 0.0289(6) 0.0000(5) -0.0019(4) 0.0014(4)
N1 0.0227(6) 0.0283(7) 0.0264(7) -0.0030(5) 0.0013(5) -0.0018(5)
C1 0.0246(7) 0.0401(9) 0.0295(8) -0.0054(7) 0.0007(6) -0.0074(7)
O2 0.0334(6) 0.0313(6) 0.0457(7) 0.0042(5) 0.0114(5) 0.0014(5)
N2 0.0247(7) 0.0566(10) 0.0406(9) 0.0047(7) 0.0030(6) -0.0070(6)
C2 0.0222(7) 0.0541(11) 0.0307(9) 0.0030(8) 0.0025(6) -0.0034(7)
O3 0.0314(6) 0.0246(6) 0.0380(7) 0.0013(5) -0.0021(5) -0.0003(5)
N3 0.0512(9) 0.0372(8) 0.0382(9) 0.0015(7) 0.0095(7) -0.0127(7)
C3 0.0217(7) 0.0248(7) 0.0313(8) 0.0018(6) 0.0003(6) 0.0004(6)
O4 0.0397(13) 0.0353(12) 0.0294(12) -0.0051(10) -0.0003(10) 0.0010(10)
N4 0.0379(8) 0.0363(8) 0.0402(9) -0.0095(7) -0.0077(6) -0.0031(6)
C4 0.0231(7) 0.0286(8) 0.0299(8) 0.0024(6) 0.0013(6) 0.0002(6)
O5 0.0314(12) 0.0315(13) 0.0587(17) 0.0014(11) 0.0055(11) -0.0127(10)
N5 0.0243(7) 0.0526(9) 0.0278(7) -0.0014(6) 0.0006(5) -0.0083(6)
C5 0.0261(8) 0.0495(11) 0.0322(9) 0.0011(8) -0.0017(7) -0.0042(7)
O6 0.0300(12) 0.0386(13) 0.0396(14) 0.0048(11) -0.0001(10) 0.0053(10)
N6 0.0237(6) 0.0473(8) 0.0266(7) -0.0037(6) 0.0006(5) -0.0061(6)
C6 0.0311(9) 0.0498(11) 0.0373(10) 0.0036(8) 0.0092(7) -0.0026(8)
O7 0.0477(14) 0.0347(13) 0.0314(13) -0.0044(10) 0.0003(11) 0.0035(11)
N7 0.0534(10) 0.0313(8) 0.0488(10) -0.0084(7) 0.0252(8) -0.0050(7)
C7 0.0347(9) 0.0484(10) 0.0328(9) -0.0055(8) 0.0061(7) -0.0056(8)
O8 0.0227(6) 0.0418(7) 0.0275(6) -0.0021(5) 0.0025(5) 0.0032(5)
N8 0.0362(7) 0.0297(7) 0.0411(8) -0.0023(6) 0.0157(6) -0.0009(6)
C8 0.0278(8) 0.0392(9) 0.0347(9) -0.0039(7) 0.0017(7) -0.0054(7)
O9 0.0332(6) 0.0217(5) 0.0338(7) -0.0004(5) 0.0030(5) -0.0017(5)
N9 0.0300(7) 0.0259(7) 0.0560(10) 0.0040(6) -0.0088(7) -0.0015(6)
C9 0.0287(8) 0.0319(9) 0.0363(9) 0.0008(7) 0.0089(7) 0.0010(6)
O10 0.0264(5) 0.0278(6) 0.0319(6) 0.0038(5) -0.0080(5) -0.0036(5)
N10 0.0306(7) 0.0218(6) 0.0486(9) -0.0020(6) -0.0055(6) 0.0016(5)
C10 0.0596(12) 0.0287(9) 0.0367(10) -0.0027(7) 0.0158(9) -0.0054(8)
C11 0.0338(8) 0.0291(8) 0.0264(8) 0.0014(6) 0.0015(7) -0.0017(6)
C12 0.0332(8) 0.0292(8) 0.0251(8) 0.0008(6) 0.0021(6) -0.0037(6)
C13 0.0390(9) 0.0391(9) 0.0368(10) -0.0008(8) 0.0119(8) -0.0052(8)
C14 0.0550(11) 0.0304(9) 0.0313(9) 0.0023(7) -0.0004(8) -0.0032(8)
C15 0.0399(9) 0.0339(9) 0.0402(10) 0.0008(8) -0.0007(8) 0.0055(7)
C16 0.0301(8) 0.0336(9) 0.0382(10) 0.0027(7) -0.0001(7) -0.0008(7)
C17 0.0295(8) 0.0285(8) 0.0373(9) -0.0003(7) -0.0008(7) -0.0040(7)
C18 0.0303(8) 0.0289(9) 0.0515(11) -0.0049(8) -0.0054(8) -0.0017(7)
C19 0.0269(7) 0.0255(8) 0.0304(8) -0.0020(6) 0.0022(6) -0.0010(6)
C20 0.0290(8) 0.0259(7) 0.0272(8) 0.0014(6) 0.0000(6) -0.0020(6)
C21 0.0377(9) 0.0289(8) 0.0343(9) -0.0061(7) -0.0022(7) 0.0006(7)
C22 0.0305(8) 0.0396(10) 0.0395(10) -0.0019(8) -0.0042(7) -0.0039(7)
C23 0.0316(8) 0.0305(8) 0.0414(10) -0.0005(7) 0.0030(7) 0.0003(7)
C24 0.0329(8) 0.0248(8) 0.0347(9) -0.0027(7) 0.0000(7) -0.0026(6)

loop_
_atom_type_symbol
_atom_type_description
_atom_type_scat_dispersion_real
_atom_type_scat_dispersion_imag
_atom_type_scat_source
C C 0.0033 0.0016 'International Tables Vol C Tables 4.2.6.8 and 6.1.1.4'
H H 0.0000 0.0000 'International Tables Vol C Tables 4.2.6.8 and 6.1.1.4'
N N 0.0061 0.0033 'International Tables Vol C Tables 4.2.6.8 and 6.1.1.4'
O O 0.0106 0.0060 'International Tables Vol C Tables 4.2.6.8 and 6.1.1.4'
Mg Mg 0.0486 0.0363 'International Tables Vol C Tables 4.2.6.8 and 6.1.1.4'
S S 0.1246 0.1234 'International Tables Vol C Tables 4.2.6.8 and 6.1.1.4'
Se Se -0.0929 2.2259 'International Tables Vol C Tables 4.2.6.8 and 6.1.1.4'

loop_
_geom_angle_atom_site_label_1
_geom_angle_atom_site_label_2
_geom_angle_atom_site_label_3
_geom_angle
_geom_angle_site_symmetry_1
_geom_angle_site_symmetry_3
O5 S1 O5 179.999(1) . 3_665
O5 S1 O6 115.84(13) . .
O5 S1 O6 64.16(13) 3_665 .
O5 S1 O6 64.16(13) . 3_665
O5 S1 O6 115.84(13) 3_665 3_665
O6 S1 O6 180.0 . 3_665
O5 S1 O4 65.95(13) . 3_665
O5 S1 O4 114.05(13) 3_665 3_665
O6 S1 O4 75.73(12) . 3_665
O6 S1 O4 104.27(12) 3_665 3_665
O5 S1 O4 114.04(13) . .
O5 S1 O4 65.95(13) 3_665 .
O6 S1 O4 104.28(12) . .
O6 S1 O4 75.73(12) 3_665 .
O4 S1 O4 180.0 3_665 .
O5 S1 O7 66.53(14) . 3_665
O5 S1 O7 113.47(14) 3_665 3_665
O6 S1 O7 76.28(12) . 3_665
O6 S1 O7 103.72(12) 3_665 3_665
O4 S1 O7 104.17(12) 3_665 3_665
O4 S1 O7 75.82(12) . 3_665
O5 S1 O7 113.48(14) . .
O5 S1 O7 66.52(14) 3_665 .
O6 S1 O7 103.72(12) . .
O6 S1 O7 76.28(12) 3_665 .
O4 S1 O7 75.83(12) 3_665 .
O4 S1 O7 104.17(12) . .
O7 S1 O7 180.0 3_665 .
O10 Mg1 O10 180.0 3_655 .
O10 Mg1 O9 90.40(5) 3_655 .
O10 Mg1 O9 89.60(5) . .
O10 Mg1 O9 89.60(5) 3_655 3_655
O10 Mg1 O9 90.39(5) . 3_655
O9 Mg1 O9 180.0 . 3_655
O10 Mg1 O8 93.06(5) 3_655 .
O10 Mg1 O8 86.94(5) . .
O9 Mg1 O8 90.09(5) . .
O9 Mg1 O8 89.91(5) 3_655 .
O10 Mg1 O8 86.94(5) 3_655 3_655
O10 Mg1 O8 93.06(5) . 3_655
O9 Mg1 O8 89.91(5) . 3_655
O9 Mg1 O8 90.09(5) 3_655 3_655
O8 Mg1 O8 180.0 . 3_655
C1 N1 C9 109.43(12) . .
C1 N1 C17 110.78(13) . .
C9 N1 C17 109.39(12) . .
N1 C1 C2 112.97(14) . .
C5 N2 C6 117.93(15) . .
N5 C2 C1 111.26(14) . .
C14 N3 C13 117.81(15) . .
O1 C3 N5 123.58(14) . .
O1 C3 N6 122.01(14) . .
N5 C3 N6 114.41(14) . .
S1 O4 O5 51.39(10) . 3_665
C21 N4 C22 117.78(14) . .
C8 C4 C5 117.57(15) . .
C8 C4 N6 125.41(14) . .
C5 C4 N6 117.00(15) . .
S1 O5 O6 63.47(12) . 3_665
S1 O5 O4 62.65(12) . 3_665
O6 O5 O4 101.83(18) 3_665 3_665
S1 O5 O7 62.61(12) . 3_665
O6 O5 O7 100.94(17) 3_665 3_665
O4 O5 O7 99.91(16) 3_665 3_665
C3 N5 C2 121.91(14) . .
N2 C5 C4 123.89(17) . .
S1 O6 O5 52.37(10) . 3_665
C3 N6 C4 125.89(14) . .
N2 C6 C7 122.37(16) . .
S1 O7 O5 50.86(10) . 3_665
C11 N7 C10 121.16(15) . .
C6 C7 C8 119.81(17) . .
C11 N8 C12 126.27(14) . .
C7 C8 C4 118.42(15) . .
C19 N9 C18 122.64(14) . .
N1 C9 C10 113.21(14) . .
C19 N10 C20 126.09(14) . .
N7 C10 C9 112.18(15) . .
O2 C11 N7 122.81(15) . .
O2 C11 N8 122.74(15) . .
N7 C11 N8 114.45(15) . .
C16 C12 C13 117.31(15) . .
C16 C12 N8 125.03(15) . .
C13 C12 N8 117.65(15) . .
N3 C13 C12 124.00(17) . .
N3 C14 C15 122.08(17) . .
C14 C15 C16 120.28(17) . .
C15 C16 C12 118.35(15) . .
N1 C17 C18 114.13(14) . .
N9 C18 C17 111.02(14) . .
O3 C19 N9 123.76(14) . .
O3 C19 N10 122.59(14) . .
N9 C19 N10 113.63(14) . .
C21 C20 C24 117.69(14) . .
C21 C20 N10 117.50(14) . .
C24 C20 N10 124.75(14) . .
N4 C21 C20 123.96(16) . .
N4 C22 C23 122.27(16) . .
C22 C23 C24 120.10(16) . .
C23 C24 C20 118.19(15) . .

loop_
_geom_bond_atom_site_label_1
_geom_bond_atom_site_label_2
_geom_bond_distance
_geom_bond_site_symmetry_2
S1 O5 1.451(2) .
S1 O5 1.451(2) 3_665
S1 O6 1.640(2) .
S1 O6 1.640(2) 3_665
S1 O4 1.650(2) 3_665
S1 O4 1.650(2) .
S1 O7 1.661(2) 3_665
S1 O7 1.661(2) .
Mg1 O10 2.0296(11) 3_655
Mg1 O10 2.0297(11) .
Mg1 O9 2.0707(11) .
Mg1 O9 2.0707(11) 3_655
Mg1 O8 2.0726(11) .
Mg1 O8 2.0726(11) 3_655
O1 C3 1.2336(18) .
N1 C1 1.471(2) .
N1 C9 1.4710(19) .
N1 C17 1.474(2) .
C1 C2 1.516(2) .
O2 C11 1.2255(19) .
N2 C5 1.329(2) .
N2 C6 1.334(2) .
C2 N5 1.461(2) .
O3 C19 1.2289(19) .
N3 C14 1.337(2) .
N3 C13 1.337(2) .
C3 N5 1.340(2) .
C3 N6 1.3760(19) .
O4 O5 1.696(3) 3_665
N4 C21 1.330(2) .
N4 C22 1.338(2) .
C4 C8 1.388(2) .
C4 C5 1.393(2) .
C4 N6 1.401(2) .
O5 O6 1.649(3) 3_665
O5 O4 1.696(3) 3_665
O5 O7 1.716(3) 3_665
O6 O5 1.649(3) 3_665
C6 C7 1.374(2) .
O7 O5 1.716(3) 3_665
N7 C11 1.348(2) .
N7 C10 1.456(2) .
C7 C8 1.387(2) .
N8 C11 1.381(2) .
N8 C12 1.399(2) .
N9 C19 1.352(2) .
N9 C18 1.454(2) .
C9 C10 1.505(2) .
N10 C19 1.373(2) .
N10 C20 1.405(2) .
C12 C16 1.394(2) .
C12 C13 1.396(2) .
C14 C15 1.378(2) .
C15 C16 1.384(2) .
C17 C18 1.517(2) .
C20 C21 1.392(2) .
C20 C24 1.392(2) .
C22 C23 1.376(2) .
C23 C24 1.383(2) .
